data_7019206
loop_
_publ_author_name
'Herbert, Matthew'
'Montilla, Francisco'
'Alvarez, Eleuterio'
'Galindo, Agust\'in'

_publ_section_title
;
 New insights into the mechanism of oxodiperoxomolybdenum catalysed olefin
 epoxidation and the crystal structures of several oxo-peroxo molybdenum
 complexes.
;
_journal_issue 23
_journal_name_full 'Dalton transactions (Cambridge, England : 2003)'
_journal_page_first 6942
_journal_page_last 6956
_journal_paper_doi 10.1039/c2dt12284g
_journal_volume 41
_journal_year 2012
_chemical_formula_moiety 'C10 H16 Mo8 N4 O30, C10 H18 N4, 2(C5 H9 N2), 2(H2 O)'
_chemical_formula_sum 'C30 H56 Mo8 N12 O32'
_chemical_formula_weight 1864.39
_chemical_name_systematic
;
?
;
_space_group_IT_number 15
_symmetry_cell_setting monoclinic
_symmetry_space_group_name_Hall '-C 2yc'
_symmetry_space_group_name_H-M 'C 1 2/c 1'
_atom_sites_solution_hydrogens geom
_atom_sites_solution_primary direct
_atom_sites_solution_secondary difmap
_audit_creation_method SHELXL-97
_cell_angle_alpha 90.00
_cell_angle_beta 101.8640(10)
_cell_angle_gamma 90.00
_cell_formula_units_Z 4
_cell_length_a 21.4186(10)
_cell_length_b 11.9572(6)
_cell_length_c 23.9117(11)
_cell_measurement_reflns_used 6039
_cell_measurement_temperature 173(2)
_cell_measurement_theta_max 24.77
_cell_measurement_theta_min 2.49
_cell_volume 5993.1(5)
_computing_cell_refinement 'APEX2 Software Suite (Bruker, 2007)'
_computing_data_collection 'APEX2 Software Suite (Bruker, 2007)'
_computing_data_reduction 'APEX2 Software Suite (Bruker, 2007)'
_computing_molecular_graphics 'SHELXTL (Sheldrick, 2008)'
_computing_publication_material 'SHELXTL and publCIF (Westrip, 2010)'
_computing_structure_refinement 'SHELXL97 (Sheldrick, 2008)'
_computing_structure_solution 'SIR2002 (Burla et al., 2003)'
_diffrn_ambient_temperature 173(2)
_diffrn_detector_area_resol_mean 8.26
_diffrn_measured_fraction_theta_full 0.990
_diffrn_measured_fraction_theta_max 0.990
_diffrn_measurement_device_type
;
Bruker-Nonius X8kappa APEX II CCD area detector
;
_diffrn_measurement_method 'phi and omega scans with narrow frames'
_diffrn_radiation_monochromator graphite
_diffrn_radiation_source 'fine-focus sealed tube'
_diffrn_radiation_type MoK\a
_diffrn_radiation_wavelength 0.71073
_diffrn_reflns_av_R_equivalents 0.0737
_diffrn_reflns_av_sigmaI/netI 0.0559
_diffrn_reflns_limit_h_max 29
_diffrn_reflns_limit_h_min -30
_diffrn_reflns_limit_k_max 17
_diffrn_reflns_limit_k_min -14
_diffrn_reflns_limit_l_max 34
_diffrn_reflns_limit_l_min -29
_diffrn_reflns_number 54187
_diffrn_reflns_theta_full 30.53
_diffrn_reflns_theta_max 30.53
_diffrn_reflns_theta_min 1.74
_diffrn_standards_decay_% 0
_exptl_absorpt_coefficient_mu 1.712
_exptl_absorpt_correction_T_max 0.8895
_exptl_absorpt_correction_T_min 0.8456
_exptl_absorpt_correction_type multi-scan
_exptl_absorpt_process_details
;
program SADABS, Bruker (2001).
;
_exptl_crystal_colour yellow
_exptl_crystal_density_diffrn 2.066
_exptl_crystal_density_method 'not measured'
_exptl_crystal_description needle
_exptl_crystal_F_000 3648
_exptl_crystal_size_max 0.35
_exptl_crystal_size_mid 0.08
_exptl_crystal_size_min 0.07
_refine_diff_density_max 2.768
_refine_diff_density_min -2.091
_refine_diff_density_rms 0.454
_refine_ls_extinction_method none
_refine_ls_goodness_of_fit_ref 1.034
_refine_ls_hydrogen_treatment constr
_refine_ls_matrix_type full
_refine_ls_number_parameters 428
_refine_ls_number_reflns 8816
_refine_ls_number_restraints 6
_refine_ls_restrained_S_all 1.019
_refine_ls_R_factor_all 0.1241
_refine_ls_R_factor_gt 0.0595
_refine_ls_shift/su_max 0.004
_refine_ls_shift/su_mean 0.000
_refine_ls_structure_factor_coef Fsqd
_refine_ls_weighting_details 'calc w=1/[\s^2^(Fo^2^)+(0.1380P)^2^+6.9649P] where P=(Fo^2^+2Fc^2^)/3'
_refine_ls_weighting_scheme calc
_refine_ls_wR_factor_gt 0.1517
_refine_ls_wR_factor_ref 0.2055
_reflns_number_gt 5255
_reflns_number_total 8816
_reflns_threshold_expression >2sigma(I)
_cod_data_source_file c2dt12284g.txt
_cod_data_source_block '[Hdmpz]4[Mo8O22(O2)4(dmpz)2].2H2O'
_cod_depositor_comments
;
The following automatic conversions were performed:

'_symmetry_cell_setting' value 'Monoclinic' changed to 'monoclinic'
according to /home/saulius/struct/CIF-dictionaries/cif_core.dic
dictionary named 'cif_core.dic' version 2.4.1 from 2010-06-29.

Automatic conversion script
Id: cif_fix_values 1891 2012-01-12 08:04:46Z andrius 
;
_cod_original_sg_symbol_H-M C2/c
_cod_database_code 7019206

loop_
_symmetry_equiv_pos_as_xyz
'x, y, z'
'-x, y, -z+1/2'
'x+1/2, y+1/2, z'
'-x+1/2, y+1/2, -z+1/2'
'-x, -y, -z'
'x, -y, z-1/2'
'-x+1/2, -y+1/2, -z'
'x+1/2, -y+1/2, z-1/2'

loop_
_atom_site_label
_atom_site_type_symbol
_atom_site_fract_x
_atom_site_fract_y
_atom_site_fract_z
_atom_site_U_iso_or_equiv
_atom_site_adp_type
_atom_site_occupancy
_atom_site_symmetry_multiplicity
_atom_site_calc_flag
_atom_site_refinement_flags
_atom_site_disorder_assembly
_atom_site_disorder_group
Mo1 Mo 0.19416(5) 0.82065(7) 0.14062(4) 0.0380(2) Uani 1 1 d U . .
Mo2 Mo 0.33399(4) 0.88754(7) 0.11677(3) 0.0320(2) Uani 1 1 d U . .
Mo3 Mo 0.24353(3) 0.64911(6) 0.05245(3) 0.02301(18) Uani 1 1 d U . .
Mo4 Mo 0.38573(3) 0.73915(6) 0.02072(4) 0.02885(19) Uani 1 1 d U . .
O1 O 0.2247(5) 0.8326(8) 0.2104(3) 0.067(2) Uani 1 1 d U . .
O2 O 0.1328(5) 0.9393(8) 0.1224(5) 0.071(2) Uani 1 1 d U . .
O3 O 0.1040(5) 0.8461(9) 0.1346(5) 0.075(3) Uani 1 1 d U . .
O4 O 0.1704(3) 0.7628(5) 0.0551(3) 0.0280(12) Uani 1 1 d U . .
O5 O 0.2709(3) 0.7253(5) 0.1233(3) 0.0322(12) Uani 1 1 d U . .
O6 O 0.2482(3) 0.9347(5) 0.1123(3) 0.0349(13) Uani 1 1 d U . .
O7 O 0.3002(3) 0.8228(5) 0.0269(2) 0.0227(11) Uani 1 1 d U . .
O8 O 0.3925(3) 0.7727(6) 0.1027(3) 0.0350(13) Uani 1 1 d U . .
O9 O 0.3646(3) 1.0071(6) 0.0938(3) 0.0435(17) Uani 1 1 d U . .
O10 O 0.3616(4) 0.8854(6) 0.1897(3) 0.0501(19) Uani 1 1 d U . .
O11 O 0.2096(3) 0.5295(5) 0.0686(3) 0.0309(13) Uani 1 1 d U . .
O12 O 0.3163(3) 0.6051(5) 0.0390(3) 0.0309(12) Uani 1 1 d U . .
O13 O 0.4239(5) 0.6119(7) -0.0079(5) 0.068(2) Uani 1 1 d U . .
O14 O 0.4472(4) 0.6305(8) 0.0491(5) 0.069(2) Uani 1 1 d U . .
O15 O 0.4312(3) 0.8455(6) 0.0055(3) 0.0403(16) Uani 1 1 d U . .
N1 N 0.1591(5) 0.6539(8) 0.1568(4) 0.0434(18) Uani 1 1 d U . .
N2 N 0.1053(4) 0.6137(8) 0.1193(4) 0.0427(19) Uani 1 1 d U . .
H2N H 0.0827 0.6524 0.0909 0.051 Uiso 1 1 calc R . .
C1 C 0.1783(7) 0.5705(10) 0.1928(5) 0.054(3) Uani 1 1 d U . .
C2 C 0.1395(7) 0.4798(11) 0.1802(5) 0.058(3) Uani 1 1 d U . .
H2 H 0.1435 0.4105 0.2001 0.070 Uiso 1 1 calc R . .
C3 C 0.0925(6) 0.5082(10) 0.1323(5) 0.050(3) Uani 1 1 d U . .
C4 C 0.2359(8) 0.5844(12) 0.2401(6) 0.078(5) Uani 1 1 d U . .
H4A H 0.2704 0.6190 0.2249 0.117 Uiso 1 1 calc R . .
H4B H 0.2498 0.5110 0.2562 0.117 Uiso 1 1 calc R . .
H4C H 0.2251 0.6322 0.2700 0.117 Uiso 1 1 calc R . .
C5 C 0.0377(6) 0.4468(12) 0.0964(6) 0.064(3) Uani 1 1 d U . .
H5A H 0.0139 0.4974 0.0675 0.096 Uiso 1 1 calc R . .
H5B H 0.0094 0.4191 0.1208 0.096 Uiso 1 1 calc R . .
H5C H 0.0539 0.3835 0.0775 0.096 Uiso 1 1 calc R . .
N3 N 0.1881(5) 0.1089(8) 0.0555(5) 0.053(2) Uani 1 1 d U . .
H3N H 0.2100 0.0537 0.0745 0.063 Uiso 1 1 calc R . .
N4 N 0.1333(4) 0.0966(7) 0.0184(5) 0.048(2) Uani 1 1 d U . .
H4 H 0.1135 0.0327 0.0088 0.058 Uiso 1 1 calc R . .
C6 C 0.2056(6) 0.2169(10) 0.0603(6) 0.053(3) Uani 1 1 d U . .
C7 C 0.1571(6) 0.2737(10) 0.0250(6) 0.053(3) Uani 1 1 d U . .
H7 H 0.1547 0.3526 0.0204 0.064 Uiso 1 1 calc R . .
C8 C 0.1127(5) 0.1981(9) -0.0025(6) 0.050(2) Uani 1 1 d U . .
C9 C 0.2657(8) 0.2529(12) 0.0999(7) 0.076(4) Uani 1 1 d U . .
H9A H 0.2557 0.2797 0.1357 0.114 Uiso 1 1 calc R . .
H9B H 0.2857 0.3132 0.0820 0.114 Uiso 1 1 calc R . .
H9C H 0.2951 0.1893 0.1077 0.114 Uiso 1 1 calc R . .
C10 C 0.0522(6) 0.2147(14) -0.0434(8) 0.079(4) Uani 1 1 d U . .
H10A H 0.0235 0.2605 -0.0258 0.118 Uiso 1 1 calc R . .
H10B H 0.0322 0.1420 -0.0543 0.118 Uiso 1 1 calc R . .
H10C H 0.0603 0.2528 -0.0775 0.118 Uiso 1 1 calc R . .
N5A N 0.4146(8) 0.6493(13) 0.1965(5) 0.042(4) Uani 0.50 1 d PGU A 1
H5A1 H 0.4155 0.6781 0.1628 0.050 Uiso 0.50 1 calc PR A 1
N6A N 0.4358(7) 0.7026(10) 0.2501(6) 0.041(4) Uani 0.50 1 d PGU A 1
H6A H 0.4522 0.7702 0.2555 0.049 Uiso 0.50 1 calc PR A 1
C13A C 0.4259(9) 0.6277(14) 0.2936(5) 0.050(5) Uani 0.50 1 d PGU A 1
C14A C 0.3986(8) 0.5281(13) 0.2668(6) 0.044(5) Uani 0.50 1 d PGU A 1
H14A H 0.3871 0.4638 0.2857 0.053 Uiso 0.50 1 calc PR A 1
C15A C 0.3916(8) 0.5414(12) 0.2068(6) 0.039(4) Uani 0.50 1 d PGU A 1
C16A C 0.444(2) 0.668(4) 0.3528(12) 0.070(10) Uani 0.50 1 d PU A 1
H16A H 0.4652 0.7404 0.3535 0.104 Uiso 0.50 1 calc PR A 1
H16B H 0.4724 0.6139 0.3758 0.104 Uiso 0.50 1 calc PR A 1
H16C H 0.4051 0.6764 0.3686 0.104 Uiso 0.50 1 calc PR A 1
C17A C 0.3666(17) 0.470(3) 0.1580(11) 0.080(9) Uani 0.50 1 d PU A 1
H17A H 0.3912 0.4000 0.1613 0.120 Uiso 0.50 1 calc PR A 1
H17B H 0.3702 0.5082 0.1226 0.120 Uiso 0.50 1 calc PR A 1
H17C H 0.3217 0.4526 0.1573 0.120 Uiso 0.50 1 calc PR A 1
N5B N 0.4052(8) 0.6224(14) 0.1816(5) 0.050(5) Uani 0.50 1 d PGU B 2
H5B1 H 0.3978 0.6495 0.1467 0.060 Uiso 0.50 1 calc PR B 2
N6B N 0.4035(8) 0.6837(11) 0.2322(7) 0.050(4) Uani 0.50 1 d PGU B 2
H6B H 0.3948 0.7554 0.2340 0.059 Uiso 0.50 1 calc PR B 2
C13B C 0.4182(9) 0.6089(14) 0.2792(5) 0.044(5) Uani 0.50 1 d PGU B 2
C14B C 0.4290(8) 0.5015(12) 0.2577(7) 0.045(4) Uani 0.50 1 d PGU B 2
H14B H 0.4397 0.4356 0.2798 0.054 Uiso 0.50 1 calc PR B 2
C15B C 0.4210(9) 0.5098(12) 0.1974(6) 0.046(4) Uani 0.50 1 d PGU B 2
C16B C 0.425(2) 0.655(3) 0.3361(12) 0.062(9) Uani 0.50 1 d PU B 2
H16D H 0.4565 0.7152 0.3414 0.093 Uiso 0.50 1 calc PR B 2
H16E H 0.4391 0.5958 0.3644 0.093 Uiso 0.50 1 calc PR B 2
H16F H 0.3837 0.6842 0.3411 0.093 Uiso 0.50 1 calc PR B 2
C17B C 0.4302(15) 0.435(3) 0.1504(12) 0.065(7) Uani 0.50 1 d PU B 2
H17D H 0.4734 0.4446 0.1436 0.098 Uiso 0.50 1 calc PR B 2
H17E H 0.3990 0.4535 0.1156 0.098 Uiso 0.50 1 calc PR B 2
H17F H 0.4243 0.3570 0.1610 0.098 Uiso 0.50 1 calc PR B 2
O16 O 0.5000 0.8903(13) 0.2500 0.085(5) Uani 1 2 d SD . .
H16X H 0.4661 0.9387 0.2500 0.103 Uiso 0.50 1 d PRD . .
H16Y H 0.5353 0.9346 0.2679 0.103 Uiso 0.50 1 d PRD . .
O17 O 0.5299(8) 0.0747(17) 0.3092(10) 0.078(6) Uani 0.50 1 d PD . .
H17X H 0.5134 0.1335 0.2735 0.093 Uiso 0.50 1 d PRD . .
H17Y H 0.5475 0.1373 0.3356 0.093 Uiso 0.50 1 d PRD . .

loop_
_atom_site_aniso_label
_atom_site_aniso_U_11
_atom_site_aniso_U_22
_atom_site_aniso_U_33
_atom_site_aniso_U_23
_atom_site_aniso_U_13
_atom_site_aniso_U_12
Mo1 0.0573(5) 0.0314(4) 0.0309(4) -0.0109(3) 0.0222(4) -0.0104(4)
Mo2 0.0394(4) 0.0251(4) 0.0268(4) -0.0027(3) -0.0037(3) -0.0046(3)
Mo3 0.0299(3) 0.0182(3) 0.0199(3) -0.0013(2) 0.0028(3) -0.0024(3)
Mo4 0.0259(3) 0.0239(4) 0.0360(4) 0.0021(3) 0.0047(3) -0.0004(3)
O1 0.125(7) 0.051(5) 0.033(3) -0.019(3) 0.032(4) -0.030(5)
O2 0.074(5) 0.058(5) 0.094(7) -0.020(5) 0.046(5) 0.010(4)
O3 0.082(5) 0.071(6) 0.087(7) -0.013(5) 0.054(5) 0.013(4)
O4 0.037(3) 0.024(3) 0.025(3) -0.004(2) 0.011(2) -0.004(2)
O5 0.043(3) 0.030(3) 0.022(3) -0.003(2) 0.004(2) -0.008(2)
O6 0.053(3) 0.022(3) 0.030(3) -0.005(2) 0.010(3) -0.006(3)
O7 0.028(2) 0.018(3) 0.021(2) 0.001(2) 0.002(2) 0.001(2)
O8 0.034(3) 0.031(3) 0.034(3) 0.008(2) -0.010(2) -0.002(2)
O9 0.042(4) 0.030(3) 0.053(4) 0.000(3) 0.000(3) -0.010(3)
O10 0.077(5) 0.035(4) 0.030(3) -0.008(3) -0.010(3) -0.009(4)
O11 0.043(3) 0.020(3) 0.031(3) -0.001(2) 0.010(3) -0.007(2)
O12 0.046(3) 0.016(3) 0.030(3) 0.002(2) 0.008(3) -0.003(2)
O13 0.070(6) 0.031(4) 0.117(7) 0.009(5) 0.051(5) 0.011(4)
O14 0.056(4) 0.041(5) 0.116(7) 0.021(5) 0.031(5) 0.015(4)
O15 0.034(3) 0.031(3) 0.055(4) 0.003(3) 0.008(3) -0.005(3)
N1 0.064(5) 0.044(4) 0.029(4) -0.003(3) 0.026(4) -0.020(4)
N2 0.056(5) 0.039(4) 0.037(4) -0.005(3) 0.019(4) -0.012(4)
C1 0.083(7) 0.047(6) 0.034(5) 0.004(4) 0.015(4) -0.023(5)
C2 0.093(8) 0.049(6) 0.035(5) 0.008(4) 0.019(5) -0.026(6)
C3 0.068(6) 0.046(6) 0.042(6) -0.004(4) 0.026(4) -0.021(5)
C4 0.119(11) 0.053(8) 0.051(8) 0.015(6) -0.009(7) -0.028(8)
C5 0.075(8) 0.053(8) 0.065(8) -0.004(6) 0.018(6) -0.029(6)
N3 0.066(5) 0.031(4) 0.069(7) 0.005(4) 0.033(4) 0.007(4)
N4 0.047(4) 0.025(4) 0.082(7) 0.002(4) 0.034(4) 0.000(3)
C6 0.067(6) 0.035(5) 0.065(7) -0.003(5) 0.031(5) -0.001(4)
C7 0.063(6) 0.026(4) 0.078(8) 0.003(5) 0.030(5) 0.004(4)
C8 0.050(5) 0.027(5) 0.083(8) 0.003(5) 0.035(4) 0.006(4)
C9 0.103(10) 0.046(7) 0.070(9) -0.001(6) -0.002(7) -0.010(7)
C10 0.050(6) 0.073(10) 0.116(13) 0.015(8) 0.024(6) 0.017(6)
N5A 0.047(9) 0.045(9) 0.028(7) 0.009(7) -0.004(7) -0.005(8)
N6A 0.040(8) 0.044(8) 0.034(8) 0.012(6) -0.006(7) 0.002(7)
C13A 0.060(12) 0.048(11) 0.034(7) 0.012(7) -0.007(9) -0.014(10)
C14A 0.056(12) 0.042(10) 0.027(7) 0.011(7) -0.010(8) -0.007(9)
C15A 0.045(10) 0.040(9) 0.027(7) 0.015(6) -0.004(7) 0.002(7)
C16A 0.10(3) 0.08(2) 0.026(9) 0.006(10) -0.003(14) -0.028(18)
C17A 0.12(2) 0.062(14) 0.034(10) 0.007(9) -0.027(14) -0.026(16)
N5B 0.055(11) 0.054(10) 0.039(8) 0.002(7) 0.006(9) -0.001(9)
N6B 0.066(11) 0.047(8) 0.033(8) 0.013(6) 0.006(9) 0.006(9)
C13B 0.055(11) 0.050(10) 0.028(7) 0.016(6) 0.010(9) 0.005(10)
C14B 0.044(10) 0.049(8) 0.037(7) 0.005(6) -0.003(8) -0.004(9)
C15B 0.049(11) 0.048(9) 0.037(8) 0.002(7) -0.001(8) -0.011(9)
C16B 0.10(3) 0.058(16) 0.036(10) 0.006(10) 0.026(16) -0.001(17)
C17B 0.081(17) 0.064(14) 0.054(12) -0.005(11) 0.022(13) -0.002(14)
O16 0.051(7) 0.072(10) 0.115(13) 0.000 -0.026(8) 0.000
O17 0.060(11) 0.053(12) 0.105(17) -0.001(11) -0.019(11) 0.015(9)

loop_
_atom_type_symbol
_atom_type_description
_atom_type_scat_dispersion_real
_atom_type_scat_dispersion_imag
_atom_type_scat_source
C C 0.0033 0.0016 'International Tables Vol C Tables 4.2.6.8 and 6.1.1.4'
H H 0.0000 0.0000 'International Tables Vol C Tables 4.2.6.8 and 6.1.1.4'
N N 0.0061 0.0033 'International Tables Vol C Tables 4.2.6.8 and 6.1.1.4'
O O 0.0106 0.0060 'International Tables Vol C Tables 4.2.6.8 and 6.1.1.4'
Mo Mo -1.6832 0.6857 'International Tables Vol C Tables 4.2.6.8 and 6.1.1.4'

loop_
_geom_angle_atom_site_label_1
_geom_angle_atom_site_label_2
_geom_angle_atom_site_label_3
_geom_angle
_geom_angle_site_symmetry_1
_geom_angle_site_symmetry_3
O1 Mo1 O2 105.9(5) . .
O1 Mo1 O3 104.0(5) . .
O2 Mo1 O3 40.6(4) . .
O1 Mo1 O6 98.4(4) . .
O2 Mo1 O6 80.5(4) . .
O3 Mo1 O6 120.6(4) . .
O1 Mo1 O5 94.6(4) . .
O2 Mo1 O5 151.4(4) . .
O3 Mo1 O5 151.4(4) . .
O6 Mo1 O5 76.8(3) . .
O1 Mo1 O4 163.7(4) . .
O2 Mo1 O4 90.3(4) . .
O3 Mo1 O4 86.6(4) . .
O6 Mo1 O4 86.3(2) . .
O5 Mo1 O4 71.1(2) . .
O1 Mo1 N1 88.8(4) . .
O2 Mo1 N1 117.9(4) . .
O3 Mo1 N1 77.4(4) . .
O6 Mo1 N1 157.7(3) . .
O5 Mo1 N1 81.5(3) . .
O4 Mo1 N1 81.4(3) . .
O9 Mo2 O10 105.3(4) . .
O9 Mo2 O6 99.5(3) . .
O10 Mo2 O6 100.9(4) . .
O9 Mo2 O8 103.4(3) . .
O10 Mo2 O8 93.8(3) . .
O6 Mo2 O8 148.5(3) . .
O9 Mo2 O7 92.8(3) . .
O10 Mo2 O7 159.1(3) . .
O6 Mo2 O7 86.0(2) . .
O8 Mo2 O7 71.6(2) . .
O9 Mo2 O5 163.7(3) . .
O10 Mo2 O5 90.2(3) . .
O6 Mo2 O5 72.0(2) . .
O8 Mo2 O5 80.2(3) . .
O7 Mo2 O5 73.1(2) . .
O11 Mo3 O12 103.4(3) . .
O11 Mo3 O5 105.7(3) . .
O12 Mo3 O5 100.7(3) . .
O11 Mo3 O7 102.9(3) . 7_565
O12 Mo3 O7 98.1(3) . 7_565
O5 Mo3 O7 140.8(3) . 7_565
O11 Mo3 O4 100.6(3) . .
O12 Mo3 O4 155.8(3) . .
O5 Mo3 O4 75.9(3) . .
O7 Mo3 O4 72.9(2) 7_565 .
O15 Mo4 O14 101.9(4) . .
O15 Mo4 O13 102.3(4) . .
O14 Mo4 O13 42.3(4) . .
O15 Mo4 O4 94.6(3) . 7_565
O14 Mo4 O4 125.3(4) . 7_565
O13 Mo4 O4 83.4(4) . 7_565
O15 Mo4 O8 97.7(3) . .
O14 Mo4 O8 83.0(4) . .
O13 Mo4 O8 124.4(4) . .
O4 Mo4 O8 145.7(3) 7_565 .
O15 Mo4 O7 101.8(3) . .
O14 Mo4 O7 148.7(4) . .
O13 Mo4 O7 146.8(4) . .
O4 Mo4 O7 72.3(2) 7_565 .
O8 Mo4 O7 73.9(2) . .
O15 Mo4 O12 174.9(3) . .
O14 Mo4 O12 83.2(3) . .
O13 Mo4 O12 81.6(3) . .
O4 Mo4 O12 82.5(2) 7_565 .
O8 Mo4 O12 82.5(2) . .
O7 Mo4 O12 73.3(2) . .
O3 O2 Mo1 70.1(6) . .
O2 O3 Mo1 69.4(6) . .
Mo4 O4 Mo3 106.6(3) 7_565 .
Mo4 O4 Mo1 151.3(3) 7_565 .
Mo3 O4 Mo1 102.1(3) . .
Mo3 O5 Mo1 108.8(3) . .
Mo3 O5 Mo2 113.9(3) . .
Mo1 O5 Mo2 92.8(2) . .
Mo2 O6 Mo1 113.5(3) . .
Mo3 O7 Mo4 105.1(3) 7_565 .
Mo3 O7 Mo2 148.9(3) 7_565 .
Mo4 O7 Mo2 96.7(2) . .
Mo2 O8 Mo4 113.5(3) . .
Mo3 O12 Mo4 117.8(3) . .
O14 O13 Mo4 67.1(5) . .
O13 O14 Mo4 70.6(6) . .
C1 N1 N2 105.3(9) . .
C1 N1 Mo1 136.5(8) . .
N2 N1 Mo1 117.9(7) . .
C3 N2 N1 110.9(10) . .
C3 N2 H2N 124.5 . .
N1 N2 H2N 124.5 . .
N1 C1 C2 111.2(11) . .
N1 C1 C4 120.2(11) . .
C2 C1 C4 128.6(12) . .
C1 C2 C3 106.9(11) . .
C1 C2 H2 126.6 . .
C3 C2 H2 126.6 . .
N2 C3 C2 105.7(10) . .
N2 C3 C5 120.2(12) . .
C2 C3 C5 134.1(11) . .
C1 C4 H4A 109.5 . .
C1 C4 H4B 109.5 . .
H4A C4 H4B 109.5 . .
C1 C4 H4C 109.5 . .
H4A C4 H4C 109.5 . .
H4B C4 H4C 109.5 . .
C3 C5 H5A 109.5 . .
C3 C5 H5B 109.5 . .
H5A C5 H5B 109.5 . .
C3 C5 H5C 109.5 . .
H5A C5 H5C 109.5 . .
H5B C5 H5C 109.5 . .
N4 N3 C6 110.9(10) . .
N4 N3 H3N 124.5 . .
C6 N3 H3N 124.5 . .
N3 N4 C8 108.9(10) . .
N3 N4 H4 125.5 . .
C8 N4 H4 125.5 . .
N3 C6 C7 105.1(12) . .
N3 C6 C9 121.3(12) . .
C7 C6 C9 133.6(12) . .
C6 C7 C8 109.3(11) . .
C6 C7 H7 125.4 . .
C8 C7 H7 125.4 . .
N4 C8 C7 105.8(11) . .
N4 C8 C10 122.9(12) . .
C7 C8 C10 131.2(12) . .
C6 C9 H9A 109.5 . .
C6 C9 H9B 109.5 . .
H9A C9 H9B 109.5 . .
C6 C9 H9C 109.5 . .
H9A C9 H9C 109.5 . .
H9B C9 H9C 109.5 . .
C8 C10 H10A 109.5 . .
C8 C10 H10B 109.5 . .
H10A C10 H10B 109.5 . .
C8 C10 H10C 109.5 . .
H10A C10 H10C 109.5 . .
H10B C10 H10C 109.5 . .
C15A N5A N6A 108.0 . .
C15A N5A H5A1 126.0 . .
N6A N5A H5A1 126.0 . .
C13A N6A N5A 108.0 . .
C13A N6A H6A 126.0 . .
N5A N6A H6A 126.0 . .
N6A C13A C14A 108.0 . .
N6A C13A C16A 116.8(19) . .
C14A C13A C16A 135.2(19) . .
C15A C14A C13A 108.0 . .
C15A C14A H14A 126.0 . .
C13A C14A H14A 126.0 . .
N5A C15A C14A 108.0 . .
N5A C15A C17A 118.6(15) . .
C14A C15A C17A 133.4(15) . .
N6B N5B C15B 108.0 . .
N6B N5B H5B1 126.0 . .
C15B N5B H5B1 126.0 . .
N5B N6B C13B 108.0 . .
N5B N6B H6B 126.0 . .
C13B N6B H6B 126.0 . .
C14B C13B N6B 108.0 . .
C14B C13B C16B 133.7(18) . .
N6B C13B C16B 118.0(18) . .
C13B C14B C15B 108.0 . .
C13B C14B H14B 126.0 . .
C15B C14B H14B 126.0 . .
N5B C15B C14B 108.0 . .
N5B C15B C17B 115.7(16) . .
C14B C15B C17B 136.1(17) . .
C13B C16B H16D 109.5 . .
C13B C16B H16E 109.5 . .
H16D C16B H16E 109.5 . .
C13B C16B H16F 109.5 . .
H16D C16B H16F 109.5 . .
H16E C16B H16F 109.5 . .
C15B C17B H17D 109.5 . .
C15B C17B H17E 109.5 . .
H17D C17B H17E 109.5 . .
C15B C17B H17F 109.5 . .
H17D C17B H17F 109.5 . .
H17E C17B H17F 109.5 . .
H16X O16 H16Y 101.6 . .
H17X O17 H17Y 91.7 . .

loop_
_geom_bond_atom_site_label_1
_geom_bond_atom_site_label_2
_geom_bond_distance
_geom_bond_site_symmetry_2
Mo1 O1 1.668(8) .
Mo1 O2 1.922(10) .
Mo1 O3 1.930(10) .
Mo1 O6 1.995(7) .
Mo1 O5 2.110(7) .
Mo1 O4 2.118(6) .
Mo1 N1 2.193(9) .
Mo2 O9 1.710(7) .
Mo2 O10 1.722(7) .
Mo2 O6 1.904(7) .
Mo2 O8 1.935(7) .
Mo2 O7 2.258(5) .
Mo2 O5 2.387(6) .
Mo3 O11 1.684(6) .
Mo3 O12 1.737(7) .
Mo3 O5 1.907(6) .
Mo3 O7 1.965(5) 7_565
Mo3 O4 2.085(6) .
Mo4 O15 1.687(7) .
Mo4 O14 1.874(9) .
Mo4 O13 1.919(9) .
Mo4 O4 1.960(6) 7_565
Mo4 O8 1.976(7) .
Mo4 O7 2.119(6) .
Mo4 O12 2.289(6) .
O2 O3 1.336(14) .
O4 Mo4 1.960(6) 7_565
O7 Mo3 1.965(5) 7_565
O13 O14 1.370(15) .
N1 C1 1.326(15) .
N1 N2 1.392(12) .
N2 C3 1.341(14) .
N2 H2N 0.8800 .
C1 C2 1.362(16) .
C1 C4 1.502(18) .
C2 C3 1.403(17) .
C2 H2 0.9500 .
C3 C5 1.496(16) .
C4 H4A 0.9800 .
C4 H4B 0.9800 .
C4 H4C 0.9800 .
C5 H5A 0.9800 .
C5 H5B 0.9800 .
C5 H5C 0.9800 .
N3 N4 1.327(15) .
N3 C6 1.343(15) .
N3 H3N 0.8800 .
N4 C8 1.352(14) .
N4 H4 0.8800 .
C6 C7 1.375(18) .
C6 C9 1.495(19) .
C7 C8 1.378(17) .
C7 H7 0.9500 .
C8 C10 1.468(19) .
C9 H9A 0.9800 .
C9 H9B 0.9800 .
C9 H9C 0.9800 .
C10 H10A 0.9800 .
C10 H10B 0.9800 .
C10 H10C 0.9800 .
N5A C15A 1.4200 .
N5A N6A 1.4200 .
N5A H5A1 0.8800 .
N6A C13A 1.4200 .
N6A H6A 0.8800 .
C13A C14A 1.4200 .
C13A C16A 1.47(3) .
C14A C15A 1.4200 .
C14A H14A 0.9500 .
C15A C17A 1.46(3) .
C16A H16A 0.9800 .
C16A H16B 0.9800 .
C16A H16C 0.9800 .
C17A H17A 0.9800 .
C17A H17B 0.9800 .
C17A H17C 0.9800 .
N5B N6B 1.4200 .
N5B C15B 1.4200 .
N5B H5B1 0.8800 .
N6B C13B 1.4200 .
N6B H6B 0.8800 .
C13B C14B 1.4200 .
C13B C16B 1.45(3) .
C14B C15B 1.4200 .
C14B H14B 0.9500 .
C15B C17B 1.48(3) .
C16B H16D 0.9800 .
C16B H16E 0.9800 .
C16B H16F 0.9800 .
C17B H17D 0.9800 .
C17B H17E 0.9800 .
C17B H17F 0.9800 .
O16 H16X 0.9285 .
O16 H16Y 0.9501 .
O17 H17X 1.1079 .
O17 H17Y 1.0012 .

loop_
_geom_torsion_atom_site_label_1
_geom_torsion_atom_site_label_2
_geom_torsion_atom_site_label_3
_geom_torsion_atom_site_label_4
_geom_torsion
_geom_torsion_site_symmetry_1
_geom_torsion_site_symmetry_4
O1 Mo1 O2 O3 -93.2(7) . .
O6 Mo1 O2 O3 170.8(7) . .
O5 Mo1 O2 O3 132.7(7) . .
O4 Mo1 O2 O3 84.5(6) . .
N1 Mo1 O2 O3 4.1(8) . .
O1 Mo1 O3 O2 98.2(7) . .
O6 Mo1 O3 O2 -10.6(8) . .
O5 Mo1 O3 O2 -132.7(8) . .
O4 Mo1 O3 O2 -94.4(6) . .
N1 Mo1 O3 O2 -176.3(7) . .
O11 Mo3 O4 Mo4 -86.2(3) . 7_565
O12 Mo3 O4 Mo4 85.4(7) . 7_565
O5 Mo3 O4 Mo4 170.1(3) . 7_565
O7 Mo3 O4 Mo4 14.2(2) 7_565 7_565
O11 Mo3 O4 Mo1 92.8(3) . .
O12 Mo3 O4 Mo1 -95.6(7) . .
O5 Mo3 O4 Mo1 -10.9(3) . .
O7 Mo3 O4 Mo1 -166.8(3) 7_565 .
O1 Mo1 O4 Mo4 158.0(12) . 7_565
O2 Mo1 O4 Mo4 -14.0(7) . 7_565
O3 Mo1 O4 Mo4 26.4(7) . 7_565
O6 Mo1 O4 Mo4 -94.5(7) . 7_565
O5 Mo1 O4 Mo4 -171.9(7) . 7_565
N1 Mo1 O4 Mo4 104.2(7) . 7_565
O1 Mo1 O4 Mo3 -20.1(14) . .
O2 Mo1 O4 Mo3 167.9(4) . .
O3 Mo1 O4 Mo3 -151.6(4) . .
O6 Mo1 O4 Mo3 87.4(3) . .
O5 Mo1 O4 Mo3 10.1(2) . .
N1 Mo1 O4 Mo3 -73.8(3) . .
O11 Mo3 O5 Mo1 -86.0(3) . .
O12 Mo3 O5 Mo1 166.7(3) . .
O7 Mo3 O5 Mo1 49.5(5) 7_565 .
O4 Mo3 O5 Mo1 11.3(3) . .
O11 Mo3 O5 Mo2 172.1(3) . .
O12 Mo3 O5 Mo2 64.8(4) . .
O7 Mo3 O5 Mo2 -52.5(5) 7_565 .
O4 Mo3 O5 Mo2 -90.6(3) . .
O1 Mo1 O5 Mo3 160.4(4) . .
O2 Mo1 O5 Mo3 -63.4(8) . .
O3 Mo1 O5 Mo3 29.4(9) . .
O6 Mo1 O5 Mo3 -102.0(3) . .
O4 Mo1 O5 Mo3 -11.4(3) . .
N1 Mo1 O5 Mo3 72.3(4) . .
O1 Mo1 O5 Mo2 -83.1(3) . .
O2 Mo1 O5 Mo2 53.1(8) . .
O3 Mo1 O5 Mo2 145.9(7) . .
O6 Mo1 O5 Mo2 14.4(2) . .
O4 Mo1 O5 Mo2 105.0(3) . .
N1 Mo1 O5 Mo2 -171.2(3) . .
O9 Mo2 O5 Mo3 36.2(12) . .
O10 Mo2 O5 Mo3 -162.1(4) . .
O6 Mo2 O5 Mo3 96.6(4) . .
O8 Mo2 O5 Mo3 -68.3(3) . .
O7 Mo2 O5 Mo3 5.3(3) . .
O9 Mo2 O5 Mo1 -75.9(11) . .
O10 Mo2 O5 Mo1 85.9(3) . .
O6 Mo2 O5 Mo1 -15.5(2) . .
O8 Mo2 O5 Mo1 179.7(3) . .
O7 Mo2 O5 Mo1 -106.8(2) . .
O9 Mo2 O6 Mo1 -176.4(4) . .
O10 Mo2 O6 Mo1 -68.7(4) . .
O8 Mo2 O6 Mo1 47.4(7) . .
O7 Mo2 O6 Mo1 91.4(3) . .
O5 Mo2 O6 Mo1 17.9(3) . .
O1 Mo1 O6 Mo2 73.0(5) . .
O2 Mo1 O6 Mo2 177.8(4) . .
O3 Mo1 O6 Mo2 -175.2(4) . .
O5 Mo1 O6 Mo2 -19.9(3) . .
O4 Mo1 O6 Mo2 -91.3(3) . .
N1 Mo1 O6 Mo2 -34.7(10) . .
O15 Mo4 O7 Mo3 77.2(3) . 7_565
O14 Mo4 O7 Mo3 -144.0(7) . 7_565
O13 Mo4 O7 Mo3 -58.8(7) . 7_565
O4 Mo4 O7 Mo3 -13.9(2) 7_565 7_565
O8 Mo4 O7 Mo3 171.9(3) . 7_565
O12 Mo4 O7 Mo3 -101.2(3) . 7_565
O15 Mo4 O7 Mo2 -80.3(3) . .
O14 Mo4 O7 Mo2 58.4(8) . .
O13 Mo4 O7 Mo2 143.7(6) . .
O4 Mo4 O7 Mo2 -171.5(3) 7_565 .
O8 Mo4 O7 Mo2 14.3(2) . .
O12 Mo4 O7 Mo2 101.2(2) . .
O9 Mo2 O7 Mo3 -46.1(6) . 7_565
O10 Mo2 O7 Mo3 163.5(9) . 7_565
O6 Mo2 O7 Mo3 53.2(6) . 7_565
O8 Mo2 O7 Mo3 -149.3(6) . 7_565
O5 Mo2 O7 Mo3 125.6(6) . 7_565
O9 Mo2 O7 Mo4 88.4(3) . .
O10 Mo2 O7 Mo4 -62.1(10) . .
O6 Mo2 O7 Mo4 -172.3(3) . .
O8 Mo2 O7 Mo4 -14.8(2) . .
O5 Mo2 O7 Mo4 -99.9(2) . .
O9 Mo2 O8 Mo4 -71.2(4) . .
O10 Mo2 O8 Mo4 -177.9(4) . .
O6 Mo2 O8 Mo4 64.2(7) . .
O7 Mo2 O8 Mo4 17.3(3) . .
O5 Mo2 O8 Mo4 92.6(3) . .
O15 Mo4 O8 Mo2 81.9(4) . .
O14 Mo4 O8 Mo2 -176.9(4) . .
O13 Mo4 O8 Mo2 -167.4(4) . .
O4 Mo4 O8 Mo2 -28.1(7) 7_565 .
O7 Mo4 O8 Mo2 -18.2(3) . .
O12 Mo4 O8 Mo2 -92.9(3) . .
O11 Mo3 O12 Mo4 -175.8(3) . .
O5 Mo3 O12 Mo4 -66.7(4) . .
O7 Mo3 O12 Mo4 78.7(3) 7_565 .
O4 Mo3 O12 Mo4 12.6(9) . .
O14 Mo4 O12 Mo3 154.0(5) . .
O13 Mo4 O12 Mo3 -163.3(5) . .
O4 Mo4 O12 Mo3 -78.9(4) 7_565 .
O8 Mo4 O12 Mo3 70.1(4) . .
O7 Mo4 O12 Mo3 -5.3(3) . .
O15 Mo4 O13 O14 94.3(6) . .
O4 Mo4 O13 O14 -172.4(6) 7_565 .
O8 Mo4 O13 O14 -14.1(7) . .
O7 Mo4 O13 O14 -129.8(7) . .
O12 Mo4 O13 O14 -89.0(5) . .
O15 Mo4 O14 O13 -95.3(6) . .
O4 Mo4 O14 O13 9.3(7) 7_565 .
O8 Mo4 O14 O13 168.3(6) . .
O7 Mo4 O14 O13 126.0(7) . .
O12 Mo4 O14 O13 85.0(5) . .
O1 Mo1 N1 C1 -33.2(12) . .
O2 Mo1 N1 C1 -140.6(12) . .
O3 Mo1 N1 C1 -137.8(12) . .
O6 Mo1 N1 C1 76.3(14) . .
O5 Mo1 N1 C1 61.7(12) . .
O4 Mo1 N1 C1 133.7(12) . .
O1 Mo1 N1 N2 152.9(8) . .
O2 Mo1 N1 N2 45.5(8) . .
O3 Mo1 N1 N2 48.2(8) . .
O6 Mo1 N1 N2 -97.6(11) . .
O5 Mo1 N1 N2 -112.3(7) . .
O4 Mo1 N1 N2 -40.2(7) . .
C1 N1 N2 C3 -0.2(12) . .
Mo1 N1 N2 C3 175.5(7) . .
N2 N1 C1 C2 -0.2(14) . .
Mo1 N1 C1 C2 -174.6(9) . .
N2 N1 C1 C4 -179.7(12) . .
Mo1 N1 C1 C4 6(2) . .
N1 C1 C2 C3 0.5(16) . .
C4 C1 C2 C3 180.0(15) . .
N1 N2 C3 C2 0.5(13) . .
N1 N2 C3 C5 -178.2(10) . .
C1 C2 C3 N2 -0.6(14) . .
C1 C2 C3 C5 177.8(14) . .
C6 N3 N4 C8 -0.3(13) . .
N4 N3 C6 C7 1.9(14) . .
N4 N3 C6 C9 179.7(12) . .
N3 C6 C7 C8 -2.9(14) . .
C9 C6 C7 C8 179.8(15) . .
N3 N4 C8 C7 -1.5(13) . .
N3 N4 C8 C10 -178.0(12) . .
C6 C7 C8 N4 2.7(14) . .
C6 C7 C8 C10 178.8(14) . .
C15A N5A N6A C13A 0.0 . .
N5A N6A C13A C14A 0.0 . .
N5A N6A C13A C16A -179(3) . .
N6A C13A C14A C15A 0.0 . .
C16A C13A C14A C15A 178(3) . .
N6A N5A C15A C14A 0.0 . .
N6A N5A C15A C17A 180(2) . .
C13A C14A C15A N5A 0.0 . .
C13A C14A C15A C17A -180(3) . .
C15B N5B N6B C13B 0.0 . .
N5B N6B C13B C14B 0.0 . .
N5B N6B C13B C16B 175(3) . .
N6B C13B C14B C15B 0.0 . .
C16B C13B C14B C15B -173(3) . .
N6B N5B C15B C14B 0.0 . .
N6B N5B C15B C17B -175(2) . .
C13B C14B C15B N5B 0.0 . .
C13B C14B C15B C17B 174(3) . .
